data_2209271
loop_
_publ_author_name
'Oku, Hiroyuki'
'Endo, Teruya'
'Yamada, Keiichi'
'Katakai, Ryoichi'

_publ_section_title
;
 <i>tert</i>-Butoxycarbonyl-<small>L</small>-leucyl-<small>L</small>-valine
 trichloroethyl ester
 (Boc-<small>L</small>-Leu-<small>L</small>-Val-OTce)
;
_journal_coeditor_code OB2017
_journal_issue 6
_journal_name_full 'Acta Crystallographica Section E'
_journal_page_first o2347
_journal_page_last o2349
_journal_paper_doi 10.1107/S1600536806017685
_journal_volume 62
_journal_year 2006
_chemical_formula_moiety 'C18 H31 Cl3 N2 O5 '
_chemical_formula_sum 'C18 H31 Cl3 N2 O5'
_chemical_formula_weight 461.81
_chemical_melting_point .377E-305
_chemical_name_systematic
;
tert-Butoxycarbonyl-L-Leucyll-L-Valine Trichloroethyl Ester
(Boc-L-Leu-L-Val-OTce)
;
_space_group_IT_number 170
_symmetry_cell_setting hexagonal
_symmetry_space_group_name_Hall 'P 65'
_symmetry_space_group_name_H-M 'P 65'
_cell_angle_alpha 90.0000
_cell_angle_beta 90.0000
_cell_angle_gamma 120.0000
_cell_formula_units_Z 6
_cell_length_a 12.245(5)
_cell_length_b 12.245(5)
_cell_length_c 27.416(13)
_cell_measurement_reflns_used 30511
_cell_measurement_temperature 173.1
_cell_measurement_theta_max 62.2
_cell_measurement_theta_min 4.2
_cell_volume 3560(3)
_computing_cell_refinement RAPID-AUTO
_computing_data_collection 'RAPID-AUTO (Rigaku, 2003)'
_computing_data_reduction 'CrystalStructure (Rigaku, 2003)'
_computing_molecular_graphics 'ORTEP (Johnson, 1965)'
_computing_publication_material CrystalStructure
_computing_structure_refinement 'CRYSTALS (Betteridge <i>et al.</i>, 2003)'
_computing_structure_solution 'SIR2002 (Burla <i>et al.</i>,  2003)'
_diffrn_detector_area_resol_mean 10.00
_diffrn_measured_fraction_theta_full 1.000
_diffrn_measured_fraction_theta_max 1.000
_diffrn_measurement_device_type 'Rigaku RAXIS-RAPID'
_diffrn_measurement_method \w
_diffrn_radiation_type 'Cu K\a'
_diffrn_radiation_wavelength 1.54187
_diffrn_reflns_av_R_equivalents 0.068
_diffrn_reflns_limit_h_max 14
_diffrn_reflns_limit_h_min -14
_diffrn_reflns_limit_k_max 14
_diffrn_reflns_limit_k_min -14
_diffrn_reflns_limit_l_max 32
_diffrn_reflns_limit_l_min -32
_diffrn_reflns_number 32841
_diffrn_reflns_theta_full 68.21
_diffrn_reflns_theta_max 68.21
_exptl_absorpt_coefficient_mu 3.747
_exptl_absorpt_correction_type none
_exptl_crystal_colour colorless
_exptl_crystal_density_diffrn 1.292
_exptl_crystal_density_method 'not measured'
_exptl_crystal_description needle
_exptl_crystal_F_000 1464.00
_exptl_crystal_size_max 0.20
_exptl_crystal_size_mid 0.01
_exptl_crystal_size_min 0.01
_refine_diff_density_max 1.17
_refine_diff_density_min -0.93
_refine_ls_abs_structure_details 'Flack (1983), 2123 Friedel pairs'
_refine_ls_abs_structure_Flack 0.015(15)
_refine_ls_extinction_method none
_refine_ls_goodness_of_fit_ref 0.966
_refine_ls_hydrogen_treatment refall
_refine_ls_number_parameters 285
_refine_ls_number_reflns 4352
_refine_ls_R_factor_gt 0.0347
_refine_ls_shift/su_max 0.0000
_refine_ls_structure_factor_coef Fsqd
_refine_ls_weighting_details 'w = 4Fo^2^/[0.0002Fo^2^ + 0.2\s(Fo^2^) + 0.1]'
_refine_ls_weighting_scheme calc
_refine_ls_wR_factor_ref 0.0869
_reflns_number_gt 1558
_reflns_number_total 4352
_reflns_threshold_expression F^2^>2\s(F^2^)
_cod_data_source_file ob2017.cif
_cod_data_source_block I
_cod_original_formula_sum 'C18 H31 Cl3 N2 O5 '
_cod_database_code 2209271

loop_
_symmetry_equiv_pos_site_id
_symmetry_equiv_pos_as_xyz
1 +X,+Y,+Z
2 +X-Y,+X,5/6+Z
3 -Y,+X-Y,2/3+Z
4 -X,-Y,1/2+Z
5 -X+Y,-X,1/3+Z
6 +Y,-X+Y,1/6+Z

loop_
_atom_site_type_symbol
_atom_site_label
_atom_site_fract_x
_atom_site_fract_y
_atom_site_fract_z
_atom_site_U_iso_or_equiv
_atom_site_adp_type
_atom_site_calc_flag
_atom_site_refinement_flags
_atom_site_occupancy
Cl Cl401 0.60861(13) 0.20699(12) 0.86581(6) 0.0852(5) Uani d . 1.00
Cl Cl402 0.83672(13) 0.44215(12) 0.85070(5) 0.0745(4) Uani d . 1.00
Cl Cl403 0.81787(13) 0.28960(12) 0.93194(6) 0.0891(5) Uani d . 1.00
O O101 1.1143(2) 1.2369(2) 0.87504(9) 0.0424(8) Uani d . 1.00
O O102 1.0485(2) 1.1818(2) 0.95364(10) 0.0553(9) Uani d . 1.00
O O201 0.8629(2) 0.8101(2) 0.88992(9) 0.0453(9) Uani d . 1.00
O O301 0.6407(2) 0.5842(2) 0.95051(12) 0.0569(10) Uani d . 1.00
O O401 0.7734(2) 0.5107(2) 0.94583(11) 0.0587(10) Uani d . 1.00
N N201 0.9319(2) 1.0687(2) 0.88961(11) 0.0360(9) Uani d . 1.00
N N301 0.8433(3) 0.8209(3) 0.97106(11) 0.0365(10) Uani d . 1.00
C C11 1.2240(4) 1.3582(4) 0.88841(17) 0.0483(14) Uani d . 1.00
C C12 1.1798(4) 1.4409(4) 0.9101(2) 0.0814(19) Uani d . 1.00
C C13 1.2840(4) 1.4074(4) 0.83940(18) 0.0781(18) Uani d . 1.00
C C14 1.3115(4) 1.3405(4) 0.92183(17) 0.0790(19) Uani d . 1.00
C C15 1.0329(3) 1.1647(3) 0.91022(16) 0.0378(13) Uani d . 1.00
C C21 0.8321(3) 0.9759(3) 0.91912(12) 0.0369(12) Uani d . 1.00
C C22 0.8470(3) 0.8621(3) 0.92579(14) 0.0333(12) Uani d . 1.00
C C23 0.7060(3) 0.9347(3) 0.89579(13) 0.0412(13) Uani d . 1.00
C C24 0.5939(4) 0.8571(4) 0.92894(17) 0.0529(14) Uani d . 1.00
C C25 0.5827(4) 0.9388(4) 0.96814(16) 0.0679(18) Uani d . 1.00
C C26 0.4744(4) 0.7954(5) 0.8980(2) 0.111(2) Uani d . 1.00
C C31 0.8525(4) 0.7096(4) 0.97878(16) 0.0475(15) Uani d . 1.00
C C32 0.7423(5) 0.5990(4) 0.95651(16) 0.0470(15) Uani d . 1.00
C C33 0.8691(6) 0.6886(5) 1.0327(2) 0.103(2) Uani d . 1.00
C C34 0.9849(5) 0.7957(5) 1.0538(2) 0.112(2) Uani d . 1.00
C C35 0.7698(7) 0.6264(7) 1.0607(2) 0.193(3) Uani d . 1.00
C C41 0.6773(4) 0.3997(4) 0.92419(18) 0.0642(18) Uani d . 1.00
C C42 0.7343(4) 0.3390(4) 0.89523(18) 0.0587(16) Uani d . 1.00
H H121 1.2489 1.5177 0.9191 0.090 Uiso c R 1.00
H H122 1.1327 1.4542 0.8861 0.090 Uiso c R 1.00
H H123 1.1299 1.4029 0.9380 0.090 Uiso c R 1.00
H H131 1.3051 1.3516 0.8248 0.079 Uiso c R 1.00
H H132 1.2273 1.4161 0.8190 0.079 Uiso c R 1.00
H H133 1.3564 1.4856 0.8435 0.079 Uiso c R 1.00
H H141 1.2731 1.3091 0.9525 0.083 Uiso c R 1.00
H H142 1.3321 1.2842 0.9073 0.083 Uiso c R 1.00
H H143 1.3845 1.4180 0.9265 0.082 Uiso c R 1.00
H H201 0.9262 1.0614 0.8550 0.038 Uiso c R 1.00
H H211 0.8349 1.0103 0.9504 0.041 Uiso c R 1.00
H H231 0.7033 1.0063 0.8861 0.047 Uiso c R 1.00
H H232 0.6987 0.8867 0.8678 0.047 Uiso c R 1.00
H H241 0.6038 0.7943 0.9441 0.060 Uiso c R 1.00
H H251 0.6554 0.9752 0.9875 0.082 Uiso c R 1.00
H H252 0.5728 1.0018 0.9532 0.082 Uiso c R 1.00
H H253 0.5132 0.8894 0.9882 0.082 Uiso c R 1.00
H H261 0.4641 0.8579 0.8827 0.118 Uiso c R 1.00
H H262 0.4813 0.7449 0.8737 0.118 Uiso c R 1.00
H H263 0.4050 0.7463 0.9182 0.118 Uiso c R 1.00
H H301 0.8357 0.8640 0.9982 0.041 Uiso c R 1.00
H H311 0.9222 0.7209 0.9606 0.057 Uiso c R 1.00
H H331 0.8916 0.6266 1.0306 0.099 Uiso c R 1.00
H H341 1.0025 0.7757 1.0851 0.128 Uiso c R 1.00
H H342 1.0539 0.8198 1.0329 0.128 Uiso c R 1.00
H H343 0.9683 0.8617 1.0567 0.127 Uiso c R 1.00
H H351 0.7422 0.6843 1.0642 0.170 Uiso c R 1.00
H H352 0.7065 0.5530 1.0462 0.170 Uiso c R 1.00
H H353 0.7894 0.6077 1.0920 0.170 Uiso c R 1.00
H H411 0.6276 0.3446 0.9492 0.077 Uiso c R 1.00
H H412 0.6274 0.4181 0.9036 0.077 Uiso c R 1.00

loop_
_atom_site_aniso_label
_atom_site_aniso_U_11
_atom_site_aniso_U_22
_atom_site_aniso_U_33
_atom_site_aniso_U_12
_atom_site_aniso_U_13
_atom_site_aniso_U_23
Cl401 0.1034(11) 0.0575(8) 0.0906(10) 0.0371(8) -0.0058(9) -0.0151(7)
Cl402 0.0947(10) 0.0741(9) 0.0612(7) 0.0470(8) 0.0238(7) 0.0145(7)
Cl403 0.1223(13) 0.0673(9) 0.0902(10) 0.0568(9) -0.0098(9) 0.0100(8)
O101 0.0398(17) 0.0307(17) 0.0330(15) -0.0003(14) -0.0011(14) -0.0010(13)
O102 0.056(2) 0.052(2) 0.0266(17) 0.0036(17) -0.0074(14) -0.0023(16)
O201 0.068(2) 0.0373(17) 0.0338(15) 0.0282(16) 0.0124(15) -0.0013(14)
O301 0.039(2) 0.0407(19) 0.081(2) 0.0129(17) 0.0064(18) -0.0004(16)
O401 0.062(2) 0.050(2) 0.066(2) 0.0284(19) 0.0020(17) -0.0130(17)
N201 0.043(2) 0.0240(18) 0.0272(18) 0.0060(17) 0.0028(17) 0.0016(15)
N301 0.048(2) 0.035(2) 0.0215(17) 0.0165(18) 0.0056(16) 0.0021(16)
C11 0.036(2) 0.035(2) 0.053(3) 0.003(2) -0.003(2) 0.002(2)
C12 0.063(3) 0.031(2) 0.130(5) 0.009(2) 0.007(3) -0.019(3)
C13 0.063(3) 0.060(3) 0.074(3) 0.003(3) 0.006(3) 0.005(2)
C14 0.050(3) 0.069(3) 0.087(4) 0.007(2) -0.001(3) -0.003(3)
C15 0.037(2) 0.029(2) 0.042(2) 0.012(2) 0.000(2) 0.007(2)
C21 0.043(2) 0.033(2) 0.027(2) 0.013(2) 0.008(2) -0.0028(19)
C22 0.034(2) 0.026(2) 0.033(2) 0.010(2) 0.011(2) 0.001(2)
C23 0.041(2) 0.033(2) 0.043(2) 0.013(2) 0.006(2) -0.001(2)
C24 0.045(2) 0.037(2) 0.068(3) 0.015(2) 0.013(2) 0.008(2)
C25 0.066(3) 0.071(3) 0.067(3) 0.034(3) 0.022(2) 0.004(3)
C26 0.044(3) 0.129(5) 0.121(5) 0.014(3) 0.009(3) -0.008(4)
C31 0.047(3) 0.045(3) 0.050(3) 0.023(2) 0.007(2) 0.013(2)
C32 0.050(3) 0.042(3) 0.044(2) 0.019(2) 0.012(2) 0.011(2)
C33 0.109(5) 0.057(4) 0.080(4) -0.004(3) -0.034(4) 0.027(3)
C34 0.129(5) 0.063(3) 0.127(5) 0.035(4) -0.067(4) 0.006(3)
C35 0.200(8) 0.170(8) 0.054(4) -0.024(6) 0.010(5) 0.019(5)
C41 0.076(3) 0.048(3) 0.068(3) 0.030(3) 0.009(3) -0.014(2)
C42 0.076(3) 0.047(3) 0.050(2) 0.029(2) 0.010(2) 0.006(2)

loop_
_atom_type_symbol
_atom_type_description
_atom_type_scat_dispersion_real
_atom_type_scat_dispersion_imag
_atom_type_scat_source
C C 0.0018 0.0009 'International Tables Vol C Tables 4.2.6.8 and 6.1.1.4'
H H 0.0000 0.0000 'International Tables Vol C Tables 4.2.6.8 and 6.1.1.4'
N N 0.0031 0.0018 'International Tables Vol C Tables 4.2.6.8 and 6.1.1.4'
O O 0.0049 0.0032 'International Tables Vol C Tables 4.2.6.8 and 6.1.1.4'

loop_
_geom_angle_atom_site_label_1
_geom_angle_atom_site_label_2
_geom_angle_atom_site_label_3
_geom_angle
C11 O101 C15 119.1(3)
C32 O401 C41 115.6(4)
C15 N201 C21 120.5(3)
C22 N301 C31 119.5(3)
O101 C11 C12 109.2(3)
O101 C11 C13 101.5(3)
O101 C11 C14 111.3(3)
C12 C11 C13 110.7(4)
C12 C11 C14 112.5(4)
C13 C11 C14 111.1(4)
O101 C15 O102 126.1(3)
O101 C15 N201 109.3(3)
O102 C15 N201 124.6(3)
N201 C21 C22 110.6(3)
N201 C21 C23 110.6(3)
C22 C21 C23 108.7(3)
O201 C22 N301 122.0(4)
O201 C22 C21 120.2(3)
N301 C22 C21 117.8(3)
C21 C23 C24 114.2(3)
C23 C24 C25 111.2(3)
C23 C24 C26 108.7(3)
C25 C24 C26 109.8(5)
N301 C31 C32 109.7(4)
N301 C31 C33 112.3(4)
C32 C31 C33 112.4(3)
O301 C32 O401 123.2(3)
O301 C32 C31 127.5(5)
O401 C32 C31 109.2(5)
C31 C33 C34 112.1(4)
C31 C33 C35) 120.1(6)
C34 C33 C35) 118.9(5)
O401 C41 C42 109.5(4)
Cl401 C42 Cl402 108.8(2)
Cl401 C42 Cl403 109.8(2)
Cl401 C42 C41 106.8(3)
Cl402 C42 Cl403 108.6(2)
Cl402 C42 C41 111.0(3)
Cl403 C42 C41 111.7(3)
C15 N201 H201 119.8
C21 N201 H201 119.7
C22 N301 H301 121.2
C31 N301 H301 119.4
C11 C12 H121 109.7
C11 C12 H122 107.6
C11 C12 H123 110.7
H121 C12 H122 109.7
H121 C12 H123 108.6
H122 C12 H123 110.5
C11 C13 H131 110.4
C11 C13 H132 109.7
C11 C13 H133 109.1
H131 C13 H132 108.6
H131 C13 H133 109.5
H132 C13 H133 109.5
C11 C14 H141 110.7
C11 C14 H142 108.7
C11 C14 H143 109.1
H141 C14 H142 110.0
H141 C14 H143 108.8
H142 C14 H143 109.5
N201 C21 H211 109.3
C22 C21 H211 107.9
C23 C21 H211 109.7
C21 C23 H231 108.5
C21 C23 H232 108.4
C24 C23 H231 108.2
C24 C23 H232 108.9
H231 C23 H232 108.5
C23 C24 H241 109.4
C25 C24 H241 108.6
C26 C24 H241 109.1
C24 C25 H251 109.7
C24 C25 H252 109.0
C24 C25 H253 110.0
H251 C25 H252 109.9
H251 C25 H253 108.3
H252 C25 H253 109.9
C24 C26 H261 109.4
C24 C26 H262 109.9
C24 C26 H263 109.1
H261 C26 H262 108.3
H261 C26 H263 109.9
H262 C26 H263 110.2
N301 C31 H311 106.2
C32 C31 H311 105.2
C33 C31 H311 110.6
C31 C33 H331 101.1
C34 C33 H331 101.7
C35 C33 H331 97.4
C33 C34 H341 111.4
C33 C34 H342 110.7
C33 C34 H343 105.9
H341 C34 H342 110.4
H341 C34 H343 108.9
H342 C34 H343 109.5
C33 C35 H351 101.6
C33 C35 H352 113.0
C33 C35 H353 113.4
H351 C35 H352 109.5
H351 C35 H353 108.9
H352 C35 H353 110.0
O401 C41 H411 108.3
O401 C41 H412 110.6
C42 C41 H411 109.2
C42 C41 H412 109.0
H411 C41 H412 110.2

loop_
_geom_bond_atom_site_label_1
_geom_bond_atom_site_label_2
_geom_bond_distance
Cl401 C42 1.773(4)
Cl402 C42 1.753(4)
Cl403 C42 1.744(6)
O101 C11 1.466(4)
O101 C15 1.351(4)
O102 C15 1.207(5)
O201 C22 1.239(5)
O301 C32 1.175(7)
O401 C32 1.346(8)
O401 C41 1.409(4)
N201 C15 1.332(4)
N201 C21 1.432(4)
N301 C22 1.332(5)
N301 C31 1.439(7)
C11 C12 1.489(8)
C11 C13 1.505(6)
C11 C14 1.506(7)
C21 C22 1.505(7)
C21 C23 1.506(5)
C23 C24 1.519(5)
C24 C25 1.520(7)
C24 C26 1.525(6)
C31 C32 1.483(5)
C31 C33 1.531(7)
C33 C34 1.485(7)
C33 C35 1.312(9)
C41 C42 1.480(8)
N201 H201 0.951
N301 H301 0.943
C12 H121 0.932
C12 H122 0.940
C12 H123 0.944
C13 H131 0.934
C13 H132 0.938
C13 H133 0.931
C14 H141 0.947
C14 H142 0.934
C14 H143 0.931
C21 H211 0.947
C23 H231 0.932
C23 H232 0.944
C24 H241 0.934
C25 H251 0.937
C25 H252 0.934
C25 H253 0.937
C26 H261 0.934
C26 H262 0.941
C26 H263 0.937
C31 H311 0.936
C33 H331 0.930
C34 H341 0.948
C34 H342 0.938
C34 H343 0.930
C35 H351 0.931
C35 H352 0.934
C35 H353 0.947
C41 H411 0.941
C41 H412 0.937

loop_
_geom_hbond_atom_site_label_D
_geom_hbond_atom_site_label_H
_geom_hbond_atom_site_label_A
_geom_hbond_site_symmetry_A
_geom_hbond_distance_DH
_geom_hbond_distance_HA
_geom_hbond_distance_DA
_geom_hbond_angle_DHA
_geom_hbond_publ_flag
N201 H201 O102 2_654 0.95 1.98 2.902(4) 162 yes
N301 H301 O201 6_565 0.94 2.01 2.947(4) 177 yes

loop_
_geom_torsion_atom_site_label_1
_geom_torsion_atom_site_label_2
_geom_torsion_atom_site_label_3
_geom_torsion_atom_site_label_4
_geom_torsion
_geom_torsion_publ_flag
C11 O101 C15 O102 -9.9(8) ?
C11 O101 C15 N201 171.1(4) ?
C15 O101 C11 C12 -61.0(5) ?
C15 O101 C11 C13 -177.9(4) ?
C15 O101 C11 C14 63.7(5) ?
C32 O401 C41 C42 154.9(4) yes
C41 O401 C32 O301 3.3(6) ?
C41 O401 C32 C31 -179.8(3) yes
C15 N201 C21 C22 -96.9(4) yes
C15 N201 C21 C23 142.6(4) ?
C21 N201 C15 O101 178.5(4) yes
C21 N201 C15 O102 -0.4(7) ?
C22 N301 C31 C32 -63.9(4) yes
C22 N301 C31 C33 170.3(3) ?
C31 N301 C22 O201 -2.6(5) ?
C31 N301 C22 C21 177.7(3) yes
N201 C21 C22 O201 -51.1(4) ?
N201 C21 C22 N301 128.6(3) yes
N201 C21 C23 C24 -168.2(4) ?
C22 C21 C23 C24 70.2(4) ?
C23 C21 C22 O201 70.5(4) ?
C23 C21 C22 N301 -109.8(3) ?
C21 C23 C24 C25 72.6(5) ?
C21 C23 C24 C26 -166.4(4) ?
N301 C31 C32 O301 -28.3(6) ?
N301 C31 C32 O401 155.1(3) yes
N301 C31 C33 C34 -59.9(7) ?
N301 C31 C33 C35 87.0(7) ?
C32 C31 C33 C34 175.8(6) ?
C32 C31 C33 C35 -37.3(10) ?
C33 C31 C32 O301 97.5(6) ?
C33 C31 C32 O401 -79.2(5) ?
O401 C41 C42 Cl401 -175.9(3) ?
O401 C41 C42 Cl402 -57.5(4) ?
O401 C41 C42 Cl403 64.0(4) ?

loop_
_cod_related_entry_id
_cod_related_entry_database
_cod_related_entry_code
1 ChemSpider 21179244
